data_7117694
loop_
_publ_author_name
'C. Hering-Junghans'
'A. Schulz'
'A. Villinger'

_publ_section_title
;
 A neutral low-coordinate heterocyclic bismuth-in species
;
_journal_name_full Chem.Commun.
_journal_page_first 13834
_journal_paper_doi 10.1039/C5cc04516A
_journal_volume 51
_journal_year 2015
_chemical_formula_moiety 'C36 H33 Cl4 N Sb2, 2(C6 H5 F)'
_chemical_formula_sum 'C48 H43 Cl4 F2 N Sb2'
_chemical_formula_weight 1057.13
_chemical_name_systematic
;
 ?
;
_space_group_crystal_system monoclinic
_space_group_IT_number 14
_space_group_name_Hall '-P 2yn'
_space_group_name_H-M_alt 'P 1 21/n 1'
_symmetry_space_group_name_Hall '-P 2yn'
_symmetry_space_group_name_H-M 'P 1 21/n 1'
_atom_sites_solution_hydrogens geom
_audit_creation_method SHELXL-2013
_audit_update_record
;
2015-05-31 deposited with the CCDC.
2015-07-23 downloaded from the CCDC.
;
_cell_angle_alpha 90
_cell_angle_beta 106.2400(10)
_cell_angle_gamma 90
_cell_formula_units_Z 4
_cell_length_a 16.2248(8)
_cell_length_b 10.8555(5)
_cell_length_c 26.4376(12)
_cell_measurement_reflns_used 5191
_cell_measurement_temperature 173(2)
_cell_measurement_theta_max 29.74
_cell_measurement_theta_min 2.40
_cell_volume 4470.6(4)
_computing_cell_refinement 'Bruker Apex V7.51A'
_computing_data_collection 'Bruker Apex V7.51A'
_computing_data_reduction 'Bruker SAINT'
_computing_molecular_graphics 'ORTEP-3v2.01 (Farrugia, 1997)'
_computing_publication_material SHELXL-2013
_computing_structure_refinement 'SHELXL-2013 (Sheldrick, 2013)'
_computing_structure_solution 'SHELXS-2013 (Sheldrick, 2013)'
_diffrn_ambient_temperature 173(2)
_diffrn_measured_fraction_theta_full 0.998
_diffrn_measured_fraction_theta_max 0.999
_diffrn_measurement_device_type 'Bruker Apex Kappa II-CCD-diffractometer'
_diffrn_measurement_method 'phi and omega scans'
_diffrn_radiation_monochromator graphite
_diffrn_radiation_source 'sealed tube'
_diffrn_radiation_type MoK\a
_diffrn_radiation_wavelength 0.71073
_diffrn_reflns_av_R_equivalents 0.0581
_diffrn_reflns_av_unetI/netI 0.0484
_diffrn_reflns_laue_measured_fraction_full 0.998
_diffrn_reflns_laue_measured_fraction_max 0.999
_diffrn_reflns_limit_h_max 24
_diffrn_reflns_limit_h_min -24
_diffrn_reflns_limit_k_max 16
_diffrn_reflns_limit_k_min -16
_diffrn_reflns_limit_l_max 39
_diffrn_reflns_limit_l_min -39
_diffrn_reflns_number 85218
_diffrn_reflns_point_group_measured_fraction_full 0.998
_diffrn_reflns_point_group_measured_fraction_max 0.999
_diffrn_reflns_theta_full 25.242
_diffrn_reflns_theta_max 32.500
_diffrn_reflns_theta_min 2.040
_exptl_absorpt_coefficient_mu 1.490
_exptl_absorpt_correction_T_max 0.7467
_exptl_absorpt_correction_T_min 0.6234
_exptl_absorpt_correction_type multi-scan
_exptl_absorpt_process_details '(SADABS; Sheldrick, 2004)'
_exptl_crystal_colour colourless
_exptl_crystal_density_diffrn 1.571
_exptl_crystal_description rod
_exptl_crystal_F_000 2104
_exptl_crystal_size_max 0.500
_exptl_crystal_size_mid 0.090
_exptl_crystal_size_min 0.080
_refine_diff_density_max 0.747
_refine_diff_density_min -0.684
_refine_diff_density_rms 0.106
_refine_ls_extinction_coef .
_refine_ls_extinction_method none
_refine_ls_goodness_of_fit_ref 1.023
_refine_ls_hydrogen_treatment constr
_refine_ls_matrix_type full
_refine_ls_number_parameters 475
_refine_ls_number_reflns 16169
_refine_ls_number_restraints 164
_refine_ls_restrained_S_all 1.020
_refine_ls_R_factor_all 0.0665
_refine_ls_R_factor_gt 0.0379
_refine_ls_shift/su_max 0.004
_refine_ls_shift/su_mean 0.000
_refine_ls_structure_factor_coef Fsqd
_refine_ls_weighting_details 'w=1/[\s^2^(Fo^2^)+(0.0355P)^2^+3.5296P] where P=(Fo^2^+2Fc^2^)/3'
_refine_ls_weighting_scheme calc
_refine_ls_wR_factor_gt 0.0830
_refine_ls_wR_factor_ref 0.0952
_reflns_Friedel_coverage 0.000
_reflns_friedel_fraction_full .
_reflns_friedel_fraction_max .
_reflns_number_gt 11230
_reflns_number_total 16169
_reflns_threshold_expression 'I > 2\s(I)'
_cod_data_source_file c5cc04516a2.cif
_cod_data_source_block ch019_3_tBuArN(SbCl2)2
_cod_database_code 7117694
_shelx_space_group_comment
;
The symmetry employed for this shelxl refinement is uniquely defined
by the following loop, which should always be used as a source of
symmetry information in preference to the above space-group names.
They are only intended as comments.
;
_shelx_estimated_absorpt_t_min 0.523
_shelx_estimated_absorpt_t_max 0.890
_shelxl_version_number 2013-4

loop_
_space_group_symop_operation_xyz
'x, y, z'
'-x+1/2, y+1/2, -z+1/2'
'-x, -y, -z'
'x-1/2, -y-1/2, z-1/2'

loop_
_atom_site_label
_atom_site_type_symbol
_atom_site_fract_x
_atom_site_fract_y
_atom_site_fract_z
_atom_site_U_iso_or_equiv
_atom_site_adp_type
_atom_site_occupancy
_atom_site_site_symmetry_order
_atom_site_calc_flag
_atom_site_refinement_flags_posn
_atom_site_refinement_flags_adp
_atom_site_refinement_flags_occupancy
_atom_site_disorder_assembly
_atom_site_disorder_group
Sb1 Sb 0.63795(2) 0.09129(2) 0.72009(2) 0.02238(4) Uani 1 1 d . . . . .
Sb2 Sb 0.60998(2) 0.40616(2) 0.71665(2) 0.02407(5) Uani 1 1 d . . . . .
Cl1 Cl 0.63651(5) -0.01302(6) 0.64105(3) 0.03546(16) Uani 1 1 d . . . . .
Cl2 Cl 0.76876(4) 0.20669(7) 0.72554(3) 0.03618(15) Uani 1 1 d . . . . .
Cl3 Cl 0.47185(5) 0.49138(6) 0.70739(3) 0.03723(16) Uani 1 1 d . . . . .
Cl4 Cl 0.62609(5) 0.32166(7) 0.80358(3) 0.03767(16) Uani 1 1 d . . . . .
N1 N 0.56856(13) 0.23871(16) 0.68452(8) 0.0197(4) Uani 1 1 d . . . . .
C1 C 0.49369(15) 0.22778(19) 0.64047(9) 0.0175(4) Uani 1 1 d . . . . .
C2 C 0.49944(16) 0.25182(19) 0.58907(9) 0.0185(4) Uani 1 1 d . . . . .
C3 C 0.42504(16) 0.24773(19) 0.54708(9) 0.0209(5) Uani 1 1 d . . . . .
H3 H 0.4287 0.2668 0.5127 0.025 Uiso 1 1 calc R U . . .
C4 C 0.34531(15) 0.2165(2) 0.55393(9) 0.0207(4) Uani 1 1 d . . . . .
C5 C 0.34217(16) 0.1897(2) 0.60481(9) 0.0215(5) Uani 1 1 d . . . . .
H5 H 0.2888 0.1663 0.6101 0.026 Uiso 1 1 calc R U . . .
C6 C 0.41424(16) 0.19572(19) 0.64833(9) 0.0195(4) Uani 1 1 d . . . . .
C7 C 0.58668(15) 0.2832(2) 0.58129(9) 0.0185(4) Uani 1 1 d . . . . .
H7 H 0.6282 0.2244 0.6042 0.022 Uiso 1 1 calc R U . . .
C8 C 0.59333(16) 0.2612(2) 0.52515(9) 0.0200(4) Uani 1 1 d . . . . .
C9 C 0.58066(17) 0.1429(2) 0.50385(10) 0.0263(5) Uani 1 1 d . . . . .
H9 H 0.5620 0.0789 0.5226 0.032 Uiso 1 1 calc R U . . .
C10 C 0.5950(2) 0.1178(2) 0.45557(11) 0.0328(6) Uani 1 1 d . . . . .
H10 H 0.5855 0.0371 0.4413 0.039 Uiso 1 1 calc R U . . .
C11 C 0.6232(2) 0.2099(3) 0.42795(11) 0.0341(6) Uani 1 1 d . . . . .
H11 H 0.6348 0.1918 0.3954 0.041 Uiso 1 1 calc R U . . .
C12 C 0.63424(19) 0.3277(3) 0.44821(10) 0.0321(6) Uani 1 1 d . . . . .
H12 H 0.6525 0.3916 0.4293 0.039 Uiso 1 1 calc R U . . .
C13 C 0.61872(17) 0.3534(2) 0.49625(10) 0.0263(5) Uani 1 1 d . . . . .
H13 H 0.6256 0.4353 0.5095 0.032 Uiso 1 1 calc R U . . .
C14 C 0.61779(16) 0.41106(19) 0.60130(9) 0.0201(4) Uani 1 1 d . . . . .
C15 C 0.70575(17) 0.4341(2) 0.62094(9) 0.0238(5) Uani 1 1 d . . . . .
H15 H 0.7456 0.3688 0.6228 0.029 Uiso 1 1 calc R U . . .
C16 C 0.73548(18) 0.5510(2) 0.63767(10) 0.0269(5) Uani 1 1 d . . . . .
H16 H 0.7954 0.5657 0.6507 0.032 Uiso 1 1 calc R U . . .
C17 C 0.67789(19) 0.6467(2) 0.63547(10) 0.0306(6) Uani 1 1 d . . . . .
H17 H 0.6984 0.7264 0.6476 0.037 Uiso 1 1 calc R U . . .
C18 C 0.59121(19) 0.6261(2) 0.61572(10) 0.0301(6) Uani 1 1 d . . . . .
H18 H 0.5519 0.6921 0.6136 0.036 Uiso 1 1 calc R U . . .
C19 C 0.56069(17) 0.5082(2) 0.59874(10) 0.0246(5) Uani 1 1 d . . . . .
H19 H 0.5007 0.4944 0.5854 0.030 Uiso 1 1 calc R U . . .
C20 C 0.26511(16) 0.2154(2) 0.50661(10) 0.0257(5) Uani 1 1 d . . . . .
C21 C 0.2814(2) 0.1429(3) 0.46072(11) 0.0349(6) Uani 1 1 d . . . . .
H21A H 0.3315 0.1773 0.4518 0.052 Uiso 1 1 calc R U . . .
H21B H 0.2310 0.1488 0.4300 0.052 Uiso 1 1 calc R U . . .
H21C H 0.2923 0.0563 0.4709 0.052 Uiso 1 1 calc R U . . .
C22 C 0.2432(2) 0.3496(3) 0.48900(12) 0.0391(7) Uani 1 1 d . . . . .
H22A H 0.2317 0.3965 0.5180 0.059 Uiso 1 1 calc R U . . .
H22B H 0.1923 0.3510 0.4585 0.059 Uiso 1 1 calc R U . . .
H22C H 0.2918 0.3867 0.4793 0.059 Uiso 1 1 calc R U . . .
C23 C 0.18824(19) 0.1581(3) 0.52013(12) 0.0442(8) Uani 1 1 d . . . . .
H23A H 0.2014 0.0726 0.5313 0.066 Uiso 1 1 calc R U . . .
H23B H 0.1383 0.1602 0.4890 0.066 Uiso 1 1 calc R U . . .
H23C H 0.1755 0.2048 0.5488 0.066 Uiso 1 1 calc R U . . .
C24 C 0.40740(16) 0.1705(2) 0.70391(9) 0.0213(5) Uani 1 1 d . . . . .
H24 H 0.4363 0.2411 0.7262 0.026 Uiso 1 1 calc R U . . .
C25 C 0.45495(16) 0.0544(2) 0.72869(9) 0.0227(5) Uani 1 1 d . . . . .
C26 C 0.48420(18) 0.0457(3) 0.78360(10) 0.0304(6) Uani 1 1 d . . . . .
H26 H 0.4759 0.1126 0.8048 0.037 Uiso 1 1 calc R U . . .
C27 C 0.52536(19) -0.0604(3) 0.80721(12) 0.0368(7) Uani 1 1 d . . . . .
H27 H 0.5450 -0.0655 0.8445 0.044 Uiso 1 1 calc R U . . .
C28 C 0.53808(18) -0.1586(3) 0.77693(13) 0.0374(7) Uani 1 1 d . . . . .
H28 H 0.5668 -0.2306 0.7933 0.045 Uiso 1 1 calc R U . . .
C29 C 0.50887(18) -0.1515(2) 0.72291(12) 0.0340(6) Uani 1 1 d . . . . .
H29 H 0.5166 -0.2193 0.7019 0.041 Uiso 1 1 calc R U . . .
C30 C 0.46805(17) -0.0452(2) 0.69886(11) 0.0262(5) Uani 1 1 d . . . . .
H30 H 0.4489 -0.0407 0.6615 0.031 Uiso 1 1 calc R U . . .
C31 C 0.31524(17) 0.1689(2) 0.70709(9) 0.0240(5) Uani 1 1 d . . . . .
C32 C 0.2760(2) 0.2783(3) 0.71372(14) 0.0407(7) Uani 1 1 d . . . . .
H32 H 0.3075 0.3531 0.7172 0.049 Uiso 1 1 calc R U . . .
C33 C 0.1912(2) 0.2803(3) 0.71540(16) 0.0517(9) Uani 1 1 d . . . . .
H33 H 0.1650 0.3562 0.7199 0.062 Uiso 1 1 calc R U . . .
C34 C 0.1452(2) 0.1725(3) 0.71058(14) 0.0462(8) Uani 1 1 d . . . . .
H34 H 0.0874 0.1735 0.7120 0.055 Uiso 1 1 calc R U . . .
C35 C 0.1834(2) 0.0634(3) 0.70372(15) 0.0475(8) Uani 1 1 d . . . . .
H35 H 0.1518 -0.0112 0.7002 0.057 Uiso 1 1 calc R U . . .
C36 C 0.26777(19) 0.0618(3) 0.70196(13) 0.0377(7) Uani 1 1 d . . . . .
H36 H 0.2935 -0.0143 0.6972 0.045 Uiso 1 1 calc R U . . .
C37A C 0.0705(5) 0.9318(8) 0.3933(3) 0.058(2) Uiso 0.357(3) 1 d DG . P A 1
H37A H 0.0537 0.9803 0.3622 0.069 Uiso 0.357(3) 1 calc R U P A 1
C38A C 0.1448(5) 0.8611(9) 0.4037(4) 0.055(2) Uiso 0.357(3) 1 d DG . P A 1
H38A H 0.1788 0.8613 0.3797 0.066 Uiso 0.357(3) 1 calc R U P A 1
C39A C 0.1693(5) 0.7902(8) 0.4492(4) 0.062(3) Uiso 0.357(3) 1 d DG . P A 1
H39A H 0.2201 0.7419 0.4564 0.075 Uiso 0.357(3) 1 calc R U P A 1
C40A C 0.1196(5) 0.7900(6) 0.4844(3) 0.0458(18) Uiso 0.357(3) 1 d DG . P A 1
H40A H 0.1364 0.7415 0.5155 0.055 Uiso 0.357(3) 1 calc R U P A 1
C41A C 0.0453(4) 0.8606(6) 0.4739(3) 0.0455(17) Uiso 0.357(3) 1 d DG . P A 1
H41A H 0.0113 0.8605 0.4979 0.055 Uiso 0.357(3) 1 calc R U P A 1
C42A C 0.0207(4) 0.9315(5) 0.4284(3) 0.0549(17) Uiso 0.357(3) 1 d DG . P A 1
F1A F -0.0495(5) 0.9970(8) 0.4198(4) 0.113(2) Uiso 0.357(3) 1 d D . P A 1
C37B C 0.0413(8) 0.8240(13) 0.4579(5) 0.058(2) Uiso 0.237(3) 1 d DG . P B 2
H37B H 0.0087 0.7967 0.4805 0.069 Uiso 0.237(3) 1 calc R U P B 2
C38B C 0.1223(9) 0.7748(13) 0.4628(5) 0.055(2) Uiso 0.237(3) 1 d DG . P B 2
H38B H 0.1450 0.7139 0.4888 0.066 Uiso 0.237(3) 1 calc R U P B 2
C39B C 0.1701(7) 0.8147(14) 0.4297(6) 0.062(3) Uiso 0.237(3) 1 d DG . P B 2
H39B H 0.2254 0.7811 0.4331 0.075 Uiso 0.237(3) 1 calc R U P B 2
C40B C 0.1368(8) 0.9037(14) 0.3917(5) 0.0458(18) Uiso 0.237(3) 1 d DG . P B 2
H40B H 0.1695 0.9310 0.3691 0.055 Uiso 0.237(3) 1 calc R U P B 2
C41B C 0.0559(8) 0.9529(10) 0.3868(4) 0.0455(17) Uiso 0.237(3) 1 d DG . P B 2
H41B H 0.0332 1.0137 0.3608 0.055 Uiso 0.237(3) 1 calc R U P B 2
C42B C 0.0081(6) 0.9130(10) 0.4199(4) 0.0549(17) Uiso 0.237(3) 1 d DG . P B 2
F1B F -0.0671(8) 0.9643(14) 0.4123(6) 0.113(2) Uiso 0.237(3) 1 d D . P B 2
C37C C 0.0044(6) 0.8889(11) 0.4265(5) 0.058(2) Uiso 0.258(3) 1 d DG . P C 3
H37C H -0.0542 0.9100 0.4210 0.069 Uiso 0.258(3) 1 calc R U P C 3
C38C C 0.0463(8) 0.8171(13) 0.4696(5) 0.055(2) Uiso 0.258(3) 1 d DG . P C 3
H38C H 0.0163 0.7893 0.4935 0.066 Uiso 0.258(3) 1 calc R U P C 3
C39C C 0.1321(8) 0.7861(12) 0.4776(4) 0.062(3) Uiso 0.258(3) 1 d DG . P C 3
H39C H 0.1608 0.7371 0.5070 0.075 Uiso 0.258(3) 1 calc R U P C 3
C40C C 0.1761(6) 0.8269(13) 0.4425(5) 0.0458(18) Uiso 0.258(3) 1 d DG . P C 3
H40C H 0.2347 0.8057 0.4480 0.055 Uiso 0.258(3) 1 calc R U P C 3
C41C C 0.1342(7) 0.8986(12) 0.3995(4) 0.0455(17) Uiso 0.258(3) 1 d DG . P C 3
H41C H 0.1642 0.9264 0.3755 0.055 Uiso 0.258(3) 1 calc R U P C 3
C42C C 0.0483(7) 0.9296(8) 0.3915(3) 0.0549(17) Uiso 0.258(3) 1 d DG . P C 3
F1C F 0.0142(8) 0.9966(11) 0.3507(4) 0.113(2) Uiso 0.258(3) 1 d D . P C 3
C37D C 0.0039(9) 0.8434(15) 0.4060(6) 0.058(2) Uiso 0.147(3) 1 d DG . P D 4
H37D H -0.0552 0.8623 0.3918 0.069 Uiso 0.147(3) 1 calc R U P D 4
C38D C 0.0643(13) 0.8957(17) 0.3841(7) 0.055(2) Uiso 0.147(3) 1 d DG . P D 4
H38D H 0.0465 0.9504 0.3551 0.066 Uiso 0.147(3) 1 calc R U P D 4
C39D C 0.1509(12) 0.8680(18) 0.4049(9) 0.062(3) Uiso 0.147(3) 1 d DG . P D 4
H39D H 0.1922 0.9037 0.3900 0.075 Uiso 0.147(3) 1 calc R U P D 4
C40D C 0.1770(8) 0.7879(19) 0.4474(9) 0.0458(18) Uiso 0.147(3) 1 d DG . P D 4
H40D H 0.2361 0.7689 0.4615 0.055 Uiso 0.147(3) 1 calc R U P D 4
C41D C 0.1166(9) 0.7356(14) 0.4692(7) 0.0455(17) Uiso 0.147(3) 1 d DG . P D 4
H41D H 0.1344 0.6809 0.4982 0.055 Uiso 0.147(3) 1 calc R U P D 4
C42D C 0.0300(9) 0.7633(11) 0.4485(5) 0.0549(17) Uiso 0.147(3) 1 d DG . P D 4
F1D F -0.0219(12) 0.7110(17) 0.4709(7) 0.113(2) Uiso 0.147(3) 1 d D . P D 4
C43A C 0.0443(4) 0.5978(7) 0.5791(4) 0.093(3) Uiso 0.528(3) 1 d DG . P E 1
C44A C 0.0969(5) 0.4949(5) 0.5840(3) 0.083(3) Uiso 0.528(3) 1 d DG . P E 1
H44A H 0.0747 0.4204 0.5666 0.100 Uiso 0.528(3) 1 calc R U P E 1
C45A C 0.1819(5) 0.5010(7) 0.6143(3) 0.074(2) Uiso 0.528(3) 1 d DG . P E 1
H45A H 0.2179 0.4306 0.6176 0.089 Uiso 0.528(3) 1 calc R U P E 1
C46A C 0.2144(4) 0.6100(10) 0.6397(3) 0.096(3) Uiso 0.528(3) 1 d DG . P E 1
H46A H 0.2725 0.6142 0.6604 0.116 Uiso 0.528(3) 1 calc R U P E 1
C47A C 0.1618(6) 0.7130(7) 0.6348(4) 0.113(3) Uiso 0.528(3) 1 d DG . P E 1
H47A H 0.1840 0.7875 0.6522 0.135 Uiso 0.528(3) 1 calc R U P E 1
C48A C 0.0767(6) 0.7069(5) 0.6045(4) 0.083(2) Uiso 0.528(3) 1 d DG . P E 1
H48A H 0.0408 0.7772 0.6012 0.099 Uiso 0.528(3) 1 calc R U P E 1
F2A F -0.0203(8) 0.5909(10) 0.5586(5) 0.222(4) Uiso 0.528(3) 1 d D . P E 1
C43B C 0.0347(8) 0.6928(12) 0.5956(5) 0.093(3) Uiso 0.247(3) 1 d DG . P F 2
C44B C 0.0421(10) 0.5713(13) 0.5809(7) 0.083(3) Uiso 0.247(3) 1 d DG . P F 2
H44B H -0.0068 0.5289 0.5600 0.100 Uiso 0.247(3) 1 calc R U P F 2
C45B C 0.1211(11) 0.5120(12) 0.5968(8) 0.074(2) Uiso 0.247(3) 1 d DG . P F 2
H45B H 0.1262 0.4290 0.5867 0.089 Uiso 0.247(3) 1 calc R U P F 2
C46B C 0.1927(9) 0.5742(16) 0.6273(8) 0.096(3) Uiso 0.247(3) 1 d DG . P F 2
H46B H 0.2466 0.5336 0.6382 0.116 Uiso 0.247(3) 1 calc R U P F 2
C47B C 0.1852(9) 0.6957(16) 0.6421(8) 0.113(3) Uiso 0.247(3) 1 d DG . P F 2
H47B H 0.2341 0.7382 0.6630 0.135 Uiso 0.247(3) 1 calc R U P F 2
C48B C 0.1063(10) 0.7550(11) 0.6262(7) 0.083(2) Uiso 0.247(3) 1 d DG . P F 2
H48B H 0.1012 0.8381 0.6363 0.099 Uiso 0.247(3) 1 calc R U P F 2
F2B F -0.0207(12) 0.7357(17) 0.5848(8) 0.222(4) Uiso 0.247(3) 1 d D . P F 2
C43C C 0.2038(10) 0.6646(16) 0.6381(6) 0.093(3) Uiso 0.225(3) 1 d DG . P G 3
C44C C 0.1230(12) 0.7175(12) 0.6188(8) 0.083(3) Uiso 0.225(3) 1 d DG . P G 3
H44C H 0.1152 0.8028 0.6239 0.100 Uiso 0.225(3) 1 calc R U P G 3
C45C C 0.0538(9) 0.645(2) 0.5919(8) 0.074(2) Uiso 0.225(3) 1 d DG . P G 3
H45C H -0.0014 0.6815 0.5787 0.089 Uiso 0.225(3) 1 calc R U P G 3
C46C C 0.0653(13) 0.5205(19) 0.5844(8) 0.096(3) Uiso 0.225(3) 1 d DG . P G 3
H46C H 0.0179 0.4713 0.5661 0.116 Uiso 0.225(3) 1 calc R U P G 3
C47C C 0.1460(16) 0.4677(12) 0.6038(10) 0.113(3) Uiso 0.225(3) 1 d DG . P G 3
H47C H 0.1538 0.3824 0.5987 0.135 Uiso 0.225(3) 1 calc R U P G 3
C48C C 0.2153(11) 0.5397(17) 0.6307(8) 0.083(2) Uiso 0.225(3) 1 d DG . P G 3
H48C H 0.2704 0.5036 0.6439 0.099 Uiso 0.225(3) 1 calc R U P G 3
F2C F 0.2576(14) 0.711(2) 0.6580(9) 0.222(4) Uiso 0.225(3) 1 d D . P G 3

loop_
_atom_site_aniso_label
_atom_site_aniso_U_11
_atom_site_aniso_U_22
_atom_site_aniso_U_33
_atom_site_aniso_U_23
_atom_site_aniso_U_13
_atom_site_aniso_U_12
Sb1 0.02013(9) 0.02493(8) 0.02161(8) 0.00477(6) 0.00508(6) 0.00341(6)
Sb2 0.02677(10) 0.02232(7) 0.02290(8) -0.00525(6) 0.00661(7) -0.00331(6)
Cl1 0.0511(5) 0.0251(3) 0.0351(4) -0.0007(2) 0.0202(3) 0.0077(3)
Cl2 0.0210(3) 0.0469(4) 0.0377(4) 0.0113(3) 0.0033(3) -0.0031(3)
Cl3 0.0383(4) 0.0262(3) 0.0512(4) -0.0001(3) 0.0192(3) 0.0075(3)
Cl4 0.0464(5) 0.0424(4) 0.0215(3) -0.0026(3) 0.0050(3) 0.0002(3)
N1 0.0194(11) 0.0190(8) 0.0191(9) -0.0010(7) 0.0029(8) 0.0010(7)
C1 0.0167(11) 0.0177(9) 0.0187(10) -0.0008(8) 0.0058(9) 0.0017(8)
C2 0.0189(12) 0.0173(9) 0.0194(10) -0.0017(8) 0.0056(9) -0.0001(8)
C3 0.0227(13) 0.0220(10) 0.0182(10) 0.0008(8) 0.0057(10) -0.0004(8)
C4 0.0180(12) 0.0211(9) 0.0223(11) 0.0016(8) 0.0045(9) 0.0000(9)
C5 0.0175(12) 0.0224(10) 0.0251(12) -0.0003(9) 0.0066(9) -0.0018(8)
C6 0.0220(12) 0.0180(9) 0.0207(11) -0.0005(8) 0.0093(9) 0.0019(8)
C7 0.0179(11) 0.0181(9) 0.0190(10) 0.0003(8) 0.0045(9) -0.0008(8)
C8 0.0159(12) 0.0228(10) 0.0208(11) -0.0011(8) 0.0041(9) 0.0003(8)
C9 0.0305(15) 0.0230(11) 0.0266(12) -0.0005(9) 0.0101(11) 0.0008(10)
C10 0.0409(17) 0.0291(12) 0.0298(14) -0.0089(10) 0.0124(12) 0.0011(11)
C11 0.0371(17) 0.0435(15) 0.0239(13) -0.0046(11) 0.0118(12) 0.0005(13)
C12 0.0372(17) 0.0384(14) 0.0224(12) 0.0013(10) 0.0110(12) -0.0074(12)
C13 0.0304(15) 0.0252(11) 0.0225(12) -0.0003(9) 0.0059(10) -0.0036(10)
C14 0.0237(12) 0.0188(9) 0.0175(10) 0.0010(8) 0.0051(9) -0.0033(9)
C15 0.0233(13) 0.0255(11) 0.0224(11) 0.0009(9) 0.0062(10) -0.0011(9)
C16 0.0274(14) 0.0309(12) 0.0202(11) -0.0016(9) 0.0031(10) -0.0084(10)
C17 0.0446(17) 0.0219(11) 0.0228(12) -0.0014(9) 0.0053(12) -0.0093(11)
C18 0.0370(16) 0.0212(10) 0.0299(13) -0.0007(10) 0.0059(12) 0.0021(10)
C19 0.0248(13) 0.0227(10) 0.0254(12) 0.0006(9) 0.0053(10) 0.0002(9)
C20 0.0187(13) 0.0316(11) 0.0241(12) 0.0017(10) 0.0018(10) -0.0036(10)
C21 0.0335(16) 0.0413(15) 0.0262(13) -0.0062(11) 0.0020(12) -0.0042(12)
C22 0.0356(17) 0.0371(14) 0.0364(16) 0.0042(12) -0.0034(13) 0.0054(12)
C23 0.0230(16) 0.075(2) 0.0320(15) 0.0047(15) 0.0026(12) -0.0149(15)
C24 0.0232(13) 0.0221(10) 0.0198(11) -0.0008(8) 0.0080(9) -0.0003(9)
C25 0.0193(12) 0.0273(11) 0.0225(11) 0.0029(9) 0.0076(9) -0.0004(9)
C26 0.0309(15) 0.0371(13) 0.0257(13) 0.0050(11) 0.0119(11) 0.0021(11)
C27 0.0262(15) 0.0527(17) 0.0329(15) 0.0189(13) 0.0103(12) 0.0034(13)
C28 0.0244(15) 0.0374(14) 0.0533(19) 0.0210(13) 0.0157(13) 0.0058(11)
C29 0.0266(15) 0.0255(12) 0.0513(18) 0.0044(12) 0.0134(13) 0.0012(10)
C30 0.0258(14) 0.0235(11) 0.0307(13) 0.0011(10) 0.0104(11) 0.0003(10)
C31 0.0260(13) 0.0276(11) 0.0210(11) 0.0020(9) 0.0108(10) 0.0029(10)
C32 0.0337(17) 0.0326(13) 0.059(2) -0.0077(14) 0.0183(15) 0.0032(12)
C33 0.0356(19) 0.0483(17) 0.074(3) -0.0131(17) 0.0201(18) 0.0150(15)
C34 0.0293(17) 0.058(2) 0.059(2) 0.0075(16) 0.0250(16) 0.0080(14)
C35 0.0288(17) 0.0417(16) 0.079(3) 0.0127(16) 0.0261(17) 0.0010(13)
C36 0.0288(16) 0.0308(13) 0.058(2) 0.0047(13) 0.0198(14) 0.0039(11)

loop_
_atom_type_symbol
_atom_type_description
_atom_type_scat_dispersion_real
_atom_type_scat_dispersion_imag
_atom_type_scat_source
C C 0.0033 0.0016 'International Tables Vol C Tables 4.2.6.8 and 6.1.1.4'
H H 0.0000 0.0000 'International Tables Vol C Tables 4.2.6.8 and 6.1.1.4'
N N 0.0061 0.0033 'International Tables Vol C Tables 4.2.6.8 and 6.1.1.4'
Cl Cl 0.1484 0.1585 'International Tables Vol C Tables 4.2.6.8 and 6.1.1.4'
Sb Sb -0.5866 1.5461 'International Tables Vol C Tables 4.2.6.8 and 6.1.1.4'
F F 0.0171 0.0103 'International Tables Vol C Tables 4.2.6.8 and 6.1.1.4'

loop_
_geom_angle_atom_site_label_1
_geom_angle_atom_site_label_2
_geom_angle_atom_site_label_3
_geom_angle
_geom_angle_site_symmetry_1
_geom_angle_site_symmetry_3
N1 Sb1 Cl1 95.78(6) . .
N1 Sb1 Cl2 89.04(6) . .
Cl1 Sb1 Cl2 95.26(3) . .
N1 Sb2 Cl3 96.48(6) . .
N1 Sb2 Cl4 89.61(6) . .
Cl3 Sb2 Cl4 95.38(3) . .
C1 N1 Sb1 123.05(14) . .
C1 N1 Sb2 121.19(14) . .
Sb1 N1 Sb2 115.74(10) . .
C6 C1 C2 119.9(2) . .
C6 C1 N1 120.3(2) . .
C2 C1 N1 119.8(2) . .
C3 C2 C1 119.0(2) . .
C3 C2 C7 122.0(2) . .
C1 C2 C7 119.0(2) . .
C2 C3 C4 122.1(2) . .
C2 C3 H3 118.9 . .
C4 C3 H3 118.9 . .
C5 C4 C3 117.5(2) . .
C5 C4 C20 122.4(2) . .
C3 C4 C20 120.1(2) . .
C4 C5 C6 122.6(2) . .
C4 C5 H5 118.7 . .
C6 C5 H5 118.7 . .
C5 C6 C1 118.8(2) . .
C5 C6 C24 121.0(2) . .
C1 C6 C24 120.2(2) . .
C14 C7 C2 112.78(19) . .
C14 C7 C8 111.82(18) . .
C2 C7 C8 114.48(19) . .
C14 C7 H7 105.6 . .
C2 C7 H7 105.6 . .
C8 C7 H7 105.6 . .
C13 C8 C9 118.3(2) . .
C13 C8 C7 122.1(2) . .
C9 C8 C7 119.4(2) . .
C10 C9 C8 120.6(2) . .
C10 C9 H9 119.7 . .
C8 C9 H9 119.7 . .
C9 C10 C11 120.5(2) . .
C9 C10 H10 119.7 . .
C11 C10 H10 119.7 . .
C12 C11 C10 119.3(2) . .
C12 C11 H11 120.4 . .
C10 C11 H11 120.4 . .
C11 C12 C13 120.3(2) . .
C11 C12 H12 119.9 . .
C13 C12 H12 119.9 . .
C8 C13 C12 121.0(2) . .
C8 C13 H13 119.5 . .
C12 C13 H13 119.5 . .
C19 C14 C15 118.6(2) . .
C19 C14 C7 121.5(2) . .
C15 C14 C7 119.8(2) . .
C16 C15 C14 120.7(2) . .
C16 C15 H15 119.7 . .
C14 C15 H15 119.7 . .
C15 C16 C17 120.1(3) . .
C15 C16 H16 119.9 . .
C17 C16 H16 119.9 . .
C18 C17 C16 120.0(2) . .
C18 C17 H17 120.0 . .
C16 C17 H17 120.0 . .
C17 C18 C19 120.2(2) . .
C17 C18 H18 119.9 . .
C19 C18 H18 119.9 . .
C14 C19 C18 120.4(2) . .
C14 C19 H19 119.8 . .
C18 C19 H19 119.8 . .
C23 C20 C21 108.1(2) . .
C23 C20 C4 112.1(2) . .
C21 C20 C4 110.8(2) . .
C23 C20 C22 108.8(2) . .
C21 C20 C22 108.8(2) . .
C4 C20 C22 108.1(2) . .
C20 C21 H21A 109.5 . .
C20 C21 H21B 109.5 . .
H21A C21 H21B 109.5 . .
C20 C21 H21C 109.5 . .
H21A C21 H21C 109.5 . .
H21B C21 H21C 109.5 . .
C20 C22 H22A 109.5 . .
C20 C22 H22B 109.5 . .
H22A C22 H22B 109.5 . .
C20 C22 H22C 109.5 . .
H22A C22 H22C 109.5 . .
H22B C22 H22C 109.5 . .
C20 C23 H23A 109.5 . .
C20 C23 H23B 109.5 . .
H23A C23 H23B 109.5 . .
C20 C23 H23C 109.5 . .
H23A C23 H23C 109.5 . .
H23B C23 H23C 109.5 . .
C31 C24 C25 110.66(19) . .
C31 C24 C6 113.1(2) . .
C25 C24 C6 113.34(19) . .
C31 C24 H24 106.4 . .
C25 C24 H24 106.4 . .
C6 C24 H24 106.4 . .
C30 C25 C26 118.4(2) . .
C30 C25 C24 122.6(2) . .
C26 C25 C24 119.0(2) . .
C27 C26 C25 120.2(3) . .
C27 C26 H26 119.9 . .
C25 C26 H26 119.9 . .
C28 C27 C26 120.7(3) . .
C28 C27 H27 119.7 . .
C26 C27 H27 119.7 . .
C29 C28 C27 119.6(3) . .
C29 C28 H28 120.2 . .
C27 C28 H28 120.2 . .
C28 C29 C30 120.2(3) . .
C28 C29 H29 119.9 . .
C30 C29 H29 119.9 . .
C25 C30 C29 121.0(3) . .
C25 C30 H30 119.5 . .
C29 C30 H30 119.5 . .
C36 C31 C32 118.2(3) . .
C36 C31 C24 122.3(2) . .
C32 C31 C24 119.4(2) . .
C31 C32 C33 120.9(3) . .
C31 C32 H32 119.6 . .
C33 C32 H32 119.6 . .
C34 C33 C32 120.0(3) . .
C34 C33 H33 120.0 . .
C32 C33 H33 120.0 . .
C35 C34 C33 119.6(3) . .
C35 C34 H34 120.2 . .
C33 C34 H34 120.2 . .
C34 C35 C36 120.3(3) . .
C34 C35 H35 119.9 . .
C36 C35 H35 119.9 . .
C31 C36 C35 121.1(3) . .
C31 C36 H36 119.5 . .
C35 C36 H36 119.5 . .
C38A C37A C42A 120.0 . .
C38A C37A H37A 120.0 . .
C42A C37A H37A 120.0 . .
C37A C38A C39A 120.0 . .
C37A C38A H38A 120.0 . .
C39A C38A H38A 120.0 . .
C38A C39A C40A 120.0 . .
C38A C39A H39A 120.0 . .
C40A C39A H39A 120.0 . .
C41A C40A C39A 120.0 . .
C41A C40A H40A 120.0 . .
C39A C40A H40A 120.0 . .
C40A C41A C42A 120.0 . .
C40A C41A H41A 120.0 . .
C42A C41A H41A 120.0 . .
F1A C42A C41A 118.4(4) . .
F1A C42A C37A 121.6(4) . .
C41A C42A C37A 120.0 . .
C38B C37B C42B 120.0 . .
C38B C37B H37B 120.0 . .
C42B C37B H37B 120.0 . .
C37B C38B C39B 120.0 . .
C37B C38B H38B 120.0 . .
C39B C38B H38B 120.0 . .
C40B C39B C38B 120.0 . .
C40B C39B H39B 120.0 . .
C38B C39B H39B 120.0 . .
C39B C40B C41B 120.0 . .
C39B C40B H40B 120.0 . .
C41B C40B H40B 120.0 . .
C42B C41B C40B 120.0 . .
C42B C41B H41B 120.0 . .
C40B C41B H41B 120.0 . .
F1B C42B C41B 115.7(8) . .
F1B C42B C37B 124.3(8) . .
C41B C42B C37B 120.0 . .
C38C C37C C42C 120.0 . .
C38C C37C H37C 120.0 . .
C42C C37C H37C 120.0 . .
C37C C38C C39C 120.0 . .
C37C C38C H38C 120.0 . .
C39C C38C H38C 120.0 . .
C40C C39C C38C 120.0 . .
C40C C39C H39C 120.0 . .
C38C C39C H39C 120.0 . .
C39C C40C C41C 120.0 . .
C39C C40C H40C 120.0 . .
C41C C40C H40C 120.0 . .
C42C C41C C40C 120.0 . .
C42C C41C H41C 120.0 . .
C40C C41C H41C 120.0 . .
F1C C42C C41C 116.2(7) . .
F1C C42C C37C 123.8(7) . .
C41C C42C C37C 120.0 . .
C38D C37D C42D 120.0 . .
C38D C37D H37D 120.0 . .
C42D C37D H37D 120.0 . .
C39D C38D C37D 120.0 . .
C39D C38D H38D 120.0 . .
C37D C38D H38D 120.0 . .
C40D C39D C38D 120.0 . .
C40D C39D H39D 120.0 . .
C38D C39D H39D 120.0 . .
C39D C40D C41D 120.0 . .
C39D C40D H40D 120.0 . .
C41D C40D H40D 120.0 . .
C42D C41D C40D 120.0 . .
C42D C41D H41D 120.0 . .
C40D C41D H41D 120.0 . .
F1D C42D C41D 116.2(9) . .
F1D C42D C37D 123.8(9) . .
C41D C42D C37D 120.0 . .
F2A C43A C44A 119.5(5) . .
F2A C43A C48A 120.3(5) . .
C44A C43A C48A 120.0 . .
C43A C44A C45A 120.0 . .
C43A C44A H44A 120.0 . .
C45A C44A H44A 120.0 . .
C46A C45A C44A 120.0 . .
C46A C45A H45A 120.0 . .
C44A C45A H45A 120.0 . .
C47A C46A C45A 120.0 . .
C47A C46A H46A 120.0 . .
C45A C46A H46A 120.0 . .
C48A C47A C46A 120.0 . .
C48A C47A H47A 120.0 . .
C46A C47A H47A 120.0 . .
C47A C48A C43A 120.0 . .
C47A C48A H48A 120.0 . .
C43A C48A H48A 120.0 . .
F2B C43B C44B 120.8(5) . .
F2B C43B C48B 119.2(5) . .
C44B C43B C48B 120.0 . .
C45B C44B C43B 120.0 . .
C45B C44B H44B 120.0 . .
C43B C44B H44B 120.0 . .
C44B C45B C46B 120.0 . .
C44B C45B H45B 120.0 . .
C46B C45B H45B 120.0 . .
C45B C46B C47B 120.0 . .
C45B C46B H46B 120.0 . .
C47B C46B H46B 120.0 . .
C48B C47B C46B 120.0 . .
C48B C47B H47B 120.0 . .
C46B C47B H47B 120.0 . .
C47B C48B C43B 120.0 . .
C47B C48B H48B 120.0 . .
C43B C48B H48B 120.0 . .
F2C C43C C44C 124.7(18) . .
F2C C43C C48C 115.3(18) . .
C44C C43C C48C 120.0 . .
C45C C44C C43C 120.0 . .
C45C C44C H44C 120.0 . .
C43C C44C H44C 120.0 . .
C44C C45C C46C 120.0 . .
C44C C45C H45C 120.0 . .
C46C C45C H45C 120.0 . .
C45C C46C C47C 120.0 . .
C45C C46C H46C 120.0 . .
C47C C46C H46C 120.0 . .
C48C C47C C46C 120.0 . .
C48C C47C H47C 120.0 . .
C46C C47C H47C 120.0 . .
C47C C48C C43C 120.0 . .
C47C C48C H48C 120.0 . .
C43C C48C H48C 120.0 . .

loop_
_geom_bond_atom_site_label_1
_geom_bond_atom_site_label_2
_geom_bond_distance
_geom_bond_site_symmetry_2
Sb1 N1 2.0299(19) .
Sb1 Cl1 2.3709(7) .
Sb1 Cl2 2.4338(7) .
Sb2 N1 2.0392(18) .
Sb2 Cl3 2.3731(7) .
Sb2 Cl4 2.4199(7) .
N1 C1 1.434(3) .
C1 C6 1.406(3) .
C1 C2 1.412(3) .
C2 C3 1.394(3) .
C2 C7 1.525(3) .
C3 C4 1.397(3) .
C3 H3 0.9500 .
C4 C5 1.391(3) .
C4 C20 1.532(3) .
C5 C6 1.394(3) .
C5 H5 0.9500 .
C6 C24 1.529(3) .
C7 C14 1.521(3) .
C7 C8 1.537(3) .
C7 H7 1.0000 .
C8 C13 1.390(3) .
C8 C9 1.395(3) .
C9 C10 1.387(4) .
C9 H9 0.9500 .
C10 C11 1.388(4) .
C10 H10 0.9500 .
C11 C12 1.379(4) .
C11 H11 0.9500 .
C12 C13 1.390(4) .
C12 H12 0.9500 .
C13 H13 0.9500 .
C14 C19 1.393(3) .
C14 C15 1.398(4) .
C15 C16 1.386(3) .
C15 H15 0.9500 .
C16 C17 1.387(4) .
C16 H16 0.9500 .
C17 C18 1.375(4) .
C17 H17 0.9500 .
C18 C19 1.401(3) .
C18 H18 0.9500 .
C19 H19 0.9500 .
C20 C23 1.523(4) .
C20 C21 1.530(4) .
C20 C22 1.541(4) .
C21 H21A 0.9800 .
C21 H21B 0.9800 .
C21 H21C 0.9800 .
C22 H22A 0.9800 .
C22 H22B 0.9800 .
C22 H22C 0.9800 .
C23 H23A 0.9800 .
C23 H23B 0.9800 .
C23 H23C 0.9800 .
C24 C31 1.521(3) .
C24 C25 1.527(3) .
C24 H24 1.0000 .
C25 C30 1.389(3) .
C25 C26 1.399(3) .
C26 C27 1.389(4) .
C26 H26 0.9500 .
C27 C28 1.383(5) .
C27 H27 0.9500 .
C28 C29 1.375(4) .
C28 H28 0.9500 .
C29 C30 1.392(4) .
C29 H29 0.9500 .
C30 H30 0.9500 .
C31 C36 1.380(4) .
C31 C32 1.381(4) .
C32 C33 1.389(5) .
C32 H32 0.9500 .
C33 C34 1.375(5) .
C33 H33 0.9500 .
C34 C35 1.372(5) .
C34 H34 0.9500 .
C35 C36 1.382(4) .
C35 H35 0.9500 .
C36 H36 0.9500 .
C37A C38A 1.3900 .
C37A C42A 1.3900 .
C37A H37A 0.9500 .
C38A C39A 1.3900 .
C38A H38A 0.9500 .
C39A C40A 1.3900 .
C39A H39A 0.9500 .
C40A C41A 1.3900 .
C40A H40A 0.9500 .
C41A C42A 1.3900 .
C41A H41A 0.9500 .
C42A F1A 1.307(7) .
C37B C38B 1.3900 .
C37B C42B 1.3900 .
C37B H37B 0.9500 .
C38B C39B 1.3900 .
C38B H38B 0.9500 .
C39B C40B 1.3900 .
C39B H39B 0.9500 .
C40B C41B 1.3900 .
C40B H40B 0.9500 .
C41B C42B 1.3900 .
C41B H41B 0.9500 .
C42B F1B 1.305(8) .
C37C C38C 1.3900 .
C37C C42C 1.3900 .
C37C H37C 0.9500 .
C38C C39C 1.3900 .
C38C H38C 0.9500 .
C39C C40C 1.3900 .
C39C H39C 0.9500 .
C40C C41C 1.3900 .
C40C H40C 0.9500 .
C41C C42C 1.3900 .
C41C H41C 0.9500 .
C42C F1C 1.290(8) .
C37D C38D 1.3900 .
C37D C42D 1.3900 .
C37D H37D 0.9500 .
C38D C39D 1.3900 .
C38D H38D 0.9500 .
C39D C40D 1.3900 .
C39D H39D 0.9500 .
C40D C41D 1.3900 .
C40D H40D 0.9500 .
C41D C42D 1.3900 .
C41D H41D 0.9500 .
C42D F1D 1.289(9) .
C43A F2A 1.039(12) .
C43A C44A 1.3900 .
C43A C48A 1.3900 .
C44A C45A 1.3900 .
C44A H44A 0.9500 .
C45A C46A 1.3900 .
C45A H45A 0.9500 .
C46A C47A 1.3900 .
C46A H46A 0.9500 .
C47A C48A 1.3900 .
C47A H47A 0.9500 .
C48A H48A 0.9500 .
C43B F2B 0.982(17) .
C43B C44B 1.3900 .
C43B C48B 1.3900 .
C44B C45B 1.3900 .
C44B H44B 0.9500 .
C45B C46B 1.3900 .
C45B H45B 0.9500 .
C46B C47B 1.3900 .
C46B H46B 0.9500 .
C47B C48B 1.3900 .
C47B H47B 0.9500 .
C48B H48B 0.9500 .
C43C F2C 1.017(17) .
C43C C44C 1.3900 .
C43C C48C 1.3900 .
C44C C45C 1.3900 .
C44C H44C 0.9500 .
C45C C46C 1.3900 .
C45C H45C 0.9500 .
C46C C47C 1.3900 .
C46C H46C 0.9500 .
C47C C48C 1.3900 .
C47C H47C 0.9500 .
C48C H48C 0.9500 .

loop_
_geom_torsion_atom_site_label_1
_geom_torsion_atom_site_label_2
_geom_torsion_atom_site_label_3
_geom_torsion_atom_site_label_4
_geom_torsion
_geom_torsion_site_symmetry_1
_geom_torsion_site_symmetry_2
_geom_torsion_site_symmetry_3
_geom_torsion_site_symmetry_4
Sb1 N1 C1 C6 80.0(2) . . . .
Sb2 N1 C1 C6 -98.3(2) . . . .
Sb1 N1 C1 C2 -101.3(2) . . . .
Sb2 N1 C1 C2 80.4(2) . . . .
C6 C1 C2 C3 2.4(3) . . . .
N1 C1 C2 C3 -176.31(19) . . . .
C6 C1 C2 C7 -178.43(19) . . . .
N1 C1 C2 C7 2.9(3) . . . .
C1 C2 C3 C4 -2.2(3) . . . .
C7 C2 C3 C4 178.7(2) . . . .
C2 C3 C4 C5 0.3(3) . . . .
C2 C3 C4 C20 179.0(2) . . . .
C3 C4 C5 C6 1.5(3) . . . .
C20 C4 C5 C6 -177.2(2) . . . .
C4 C5 C6 C1 -1.3(3) . . . .
C4 C5 C6 C24 177.5(2) . . . .
C2 C1 C6 C5 -0.7(3) . . . .
N1 C1 C6 C5 178.00(19) . . . .
C2 C1 C6 C24 -179.52(19) . . . .
N1 C1 C6 C24 -0.8(3) . . . .
C3 C2 C7 C14 107.1(2) . . . .
C1 C2 C7 C14 -72.0(2) . . . .
C3 C2 C7 C8 -22.2(3) . . . .
C1 C2 C7 C8 158.63(19) . . . .
C14 C7 C8 C13 -4.7(3) . . . .
C2 C7 C8 C13 125.2(2) . . . .
C14 C7 C8 C9 169.8(2) . . . .
C2 C7 C8 C9 -60.4(3) . . . .
C13 C8 C9 C10 1.4(4) . . . .
C7 C8 C9 C10 -173.2(2) . . . .
C8 C9 C10 C11 0.7(4) . . . .
C9 C10 C11 C12 -2.1(5) . . . .
C10 C11 C12 C13 1.1(5) . . . .
C9 C8 C13 C12 -2.4(4) . . . .
C7 C8 C13 C12 172.2(2) . . . .
C11 C12 C13 C8 1.1(4) . . . .
C2 C7 C14 C19 -33.3(3) . . . .
C8 C7 C14 C19 97.4(3) . . . .
C2 C7 C14 C15 149.2(2) . . . .
C8 C7 C14 C15 -80.1(3) . . . .
C19 C14 C15 C16 0.2(4) . . . .
C7 C14 C15 C16 177.8(2) . . . .
C14 C15 C16 C17 0.5(4) . . . .
C15 C16 C17 C18 -1.2(4) . . . .
C16 C17 C18 C19 1.2(4) . . . .
C15 C14 C19 C18 -0.2(4) . . . .
C7 C14 C19 C18 -177.7(2) . . . .
C17 C18 C19 C14 -0.5(4) . . . .
C5 C4 C20 C23 -11.2(3) . . . .
C3 C4 C20 C23 170.1(2) . . . .
C5 C4 C20 C21 -132.2(2) . . . .
C3 C4 C20 C21 49.2(3) . . . .
C5 C4 C20 C22 108.6(3) . . . .
C3 C4 C20 C22 -70.0(3) . . . .
C5 C6 C24 C31 -13.2(3) . . . .
C1 C6 C24 C31 165.6(2) . . . .
C5 C6 C24 C25 113.8(2) . . . .
C1 C6 C24 C25 -67.4(3) . . . .
C31 C24 C25 C30 100.3(3) . . . .
C6 C24 C25 C30 -27.9(3) . . . .
C31 C24 C25 C26 -77.6(3) . . . .
C6 C24 C25 C26 154.2(2) . . . .
C30 C25 C26 C27 0.1(4) . . . .
C24 C25 C26 C27 178.1(2) . . . .
C25 C26 C27 C28 0.1(4) . . . .
C26 C27 C28 C29 -0.7(4) . . . .
C27 C28 C29 C30 1.1(4) . . . .
C26 C25 C30 C29 0.3(4) . . . .
C24 C25 C30 C29 -177.6(2) . . . .
C28 C29 C30 C25 -0.9(4) . . . .
C25 C24 C31 C36 -35.8(3) . . . .
C6 C24 C31 C36 92.6(3) . . . .
C25 C24 C31 C32 146.2(3) . . . .
C6 C24 C31 C32 -85.4(3) . . . .
C36 C31 C32 C33 0.3(5) . . . .
C24 C31 C32 C33 178.3(3) . . . .
C31 C32 C33 C34 0.2(6) . . . .
C32 C33 C34 C35 -0.5(6) . . . .
C33 C34 C35 C36 0.4(6) . . . .
C32 C31 C36 C35 -0.4(5) . . . .
C24 C31 C36 C35 -178.4(3) . . . .
C34 C35 C36 C31 0.1(5) . . . .
C42A C37A C38A C39A 0.0 . . . .
C37A C38A C39A C40A 0.0 . . . .
C38A C39A C40A C41A 0.0 . . . .
C39A C40A C41A C42A 0.0 . . . .
C40A C41A C42A F1A -180.0(3) . . . .
C40A C41A C42A C37A 0.0 . . . .
C38A C37A C42A F1A 180.0(3) . . . .
C38A C37A C42A C41A 0.0 . . . .
C42B C37B C38B C39B 0.0 . . . .
C37B C38B C39B C40B 0.0 . . . .
C38B C39B C40B C41B 0.0 . . . .
C39B C40B C41B C42B 0.0 . . . .
C40B C41B C42B F1B -180.0(3) . . . .
C40B C41B C42B C37B 0.0 . . . .
C38B C37B C42B F1B 180.0(3) . . . .
C38B C37B C42B C41B 0.0 . . . .
C42C C37C C38C C39C 0.0 . . . .
C37C C38C C39C C40C 0.0 . . . .
C38C C39C C40C C41C 0.0 . . . .
C39C C40C C41C C42C 0.0 . . . .
C40C C41C C42C F1C 179.9(3) . . . .
C40C C41C C42C C37C 0.0 . . . .
C38C C37C C42C F1C -179.9(3) . . . .
C38C C37C C42C C41C 0.0 . . . .
C42D C37D C38D C39D 0.0 . . . .
C37D C38D C39D C40D 0.0 . . . .
C38D C39D C40D C41D 0.0 . . . .
C39D C40D C41D C42D 0.0 . . . .
C40D C41D C42D F1D 180.0(3) . . . .
C40D C41D C42D C37D 0.0 . . . .
C38D C37D C42D F1D -180.0(3) . . . .
C38D C37D C42D C41D 0.0 . . . .
F2A C43A C44A C45A -175.8(13) . . . .
C48A C43A C44A C45A 0.0 . . . .
C43A C44A C45A C46A 0.0 . . . .
C44A C45A C46A C47A 0.0 . . . .
C45A C46A C47A C48A 0.0 . . . .
C46A C47A C48A C43A 0.0 . . . .
F2A C43A C48A C47A 175.7(13) . . . .
C44A C43A C48A C47A 0.0 . . . .
F2B C43B C44B C45B -179.8(4) . . . .
C48B C43B C44B C45B 0.0 . . . .
C43B C44B C45B C46B 0.0 . . . .
C44B C45B C46B C47B 0.0 . . . .
C45B C46B C47B C48B 0.0 . . . .
C46B C47B C48B C43B 0.0 . . . .
F2B C43B C48B C47B 179.8(4) . . . .
C44B C43B C48B C47B 0.0 . . . .
F2C C43C C44C C45C 179.6(4) . . . .
C48C C43C C44C C45C 0.0 . . . .
C43C C44C C45C C46C 0.0 . . . .
C44C C45C C46C C47C 0.0 . . . .
C45C C46C C47C C48C 0.0 . . . .
C46C C47C C48C C43C 0.0 . . . .
F2C C43C C48C C47C -179.7(4) . . . .
C44C C43C C48C C47C 0.0 . . . .
